data_1507632
loop_
_publ_author_name
'Toh, Kah Kah'
'Sanjaya, Stephen'
'Sahnoun, Sophian'
'Chong, Sin Yee'
'Chiba, Shunsuke'

_publ_contact_author
;
Dr Shunsuke Chiba
Division of Chemistry and Biological Chemistry
School of Physical and Mathematical Sciences
Nanyang Technological University
21 Nanyang Link
Singapore 637371
Singapore
;
_publ_section_title
;
 Copper-catalyzed aerobic intramolecular carbo- and amino-oxygenation of
 alkynes for synthesis of azaheterocycles.
;
_journal_issue 9
_journal_name_full 'Organic letters'
_journal_page_first 2290
_journal_page_last 2292
_journal_paper_doi 10.1021/ol3007106
_journal_volume 14
_journal_year 2012
_chemical_formula_sum 'C25 H19 N O3'
_chemical_formula_weight 381.41
_chemical_name_systematic
; 
 ? 
;
_space_group_IT_number 14
_symmetry_cell_setting monoclinic
_symmetry_space_group_name_Hall '-P 2ybc'
_symmetry_space_group_name_H-M 'P 1 21/c 1'
_atom_sites_solution_hydrogens geom
_atom_sites_solution_primary direct
_atom_sites_solution_secondary difmap
_audit_creation_method SHELXL-97
_cell_angle_alpha 90.00
_cell_angle_beta 100.5620(10)
_cell_angle_gamma 90.00
_cell_formula_units_Z 4
_cell_length_a 12.1517(2)
_cell_length_b 20.6813(4)
_cell_length_c 7.64690(10)
_cell_measurement_reflns_used 5649
_cell_measurement_temperature 103(2)
_cell_measurement_theta_max 28.26
_cell_measurement_theta_min 2.88
_cell_volume 1889.20(5)
_computing_cell_refinement 'Bruker SAINT'
_computing_data_collection 'Bruker APEX2'
_computing_data_reduction 'Bruker SAINT'
_computing_molecular_graphics 'Bruker SHELXTL'
_computing_publication_material 'Bruker SHELXTL'
_computing_structure_refinement 'SHELXL-97 (Sheldrick, 2008)'
_computing_structure_solution 'SHELXS-97 (Sheldrick, 2008)'
_diffrn_ambient_temperature 103(2)
_diffrn_measured_fraction_theta_full 0.999
_diffrn_measured_fraction_theta_max 0.999
_diffrn_measurement_device_type 'Bruker APEX-II CCD'
_diffrn_measurement_method '\f and \w scans'
_diffrn_radiation_monochromator graphite
_diffrn_radiation_source 'fine-focus sealed tube'
_diffrn_radiation_type MoK\a
_diffrn_radiation_wavelength 0.71073
_diffrn_reflns_av_R_equivalents 0.0256
_diffrn_reflns_av_sigmaI/netI 0.0263
_diffrn_reflns_limit_h_max 16
_diffrn_reflns_limit_h_min -16
_diffrn_reflns_limit_k_max 24
_diffrn_reflns_limit_k_min -27
_diffrn_reflns_limit_l_max 10
_diffrn_reflns_limit_l_min -10
_diffrn_reflns_number 17097
_diffrn_reflns_theta_full 28.32
_diffrn_reflns_theta_max 28.32
_diffrn_reflns_theta_min 1.70
_exptl_absorpt_coefficient_mu 0.088
_exptl_absorpt_correction_T_max 0.9843
_exptl_absorpt_correction_T_min 0.9706
_exptl_absorpt_correction_type none
_exptl_crystal_colour colourless
_exptl_crystal_density_diffrn 1.341
_exptl_crystal_density_method 'not measured'
_exptl_crystal_description block
_exptl_crystal_F_000 800
_exptl_crystal_size_max 0.34
_exptl_crystal_size_mid 0.22
_exptl_crystal_size_min 0.18
_refine_diff_density_max 0.387
_refine_diff_density_min -0.384
_refine_diff_density_rms 0.110
_refine_ls_extinction_method none
_refine_ls_goodness_of_fit_ref 1.094
_refine_ls_hydrogen_treatment mixed
_refine_ls_matrix_type full
_refine_ls_number_parameters 263
_refine_ls_number_reflns 4709
_refine_ls_number_restraints 0
_refine_ls_restrained_S_all 1.094
_refine_ls_R_factor_all 0.0518
_refine_ls_R_factor_gt 0.0403
_refine_ls_shift/su_max 0.000
_refine_ls_shift/su_mean 0.000
_refine_ls_structure_factor_coef Fsqd
_refine_ls_weighting_details 'calc w=1/[\s^2^(Fo^2^)+(0.0903P)^2^+0.1384P] where P=(Fo^2^+2Fc^2^)/3'
_refine_ls_weighting_scheme calc
_refine_ls_wR_factor_gt 0.1177
_refine_ls_wR_factor_ref 0.1374
_reflns_number_gt 3970
_reflns_number_total 4709
_reflns_threshold_expression >2sigma(I)
_cod_data_source_file ol3007106_si_001.cif
_cod_data_source_block 2a_quinoline
_cod_depositor_comments
;
The following automatic conversions were performed:

'_symmetry_cell_setting' value 'Monoclinic' changed to 'monoclinic'
according to /home/saulius/struct/CIF-dictionaries/cif_core.dic
dictionary named 'cif_core.dic' version 2.4.1 from 2010-06-29.

Automatic conversion script
Id: cif_fix_values 1715 2011-07-08 13:25:40Z adriana 
;
_cod_original_sg_symbol_H-M P2(1)/c
_cod_database_code 1507632

loop_
_symmetry_equiv_pos_as_xyz
'x, y, z'
'-x, y+1/2, -z+1/2'
'-x, -y, -z'
'x, -y-1/2, z-1/2'

loop_
_atom_site_label
_atom_site_type_symbol
_atom_site_fract_x
_atom_site_fract_y
_atom_site_fract_z
_atom_site_U_iso_or_equiv
_atom_site_adp_type
_atom_site_occupancy
_atom_site_symmetry_multiplicity
_atom_site_calc_flag
_atom_site_refinement_flags
C1 C 0.44013(9) 0.09198(5) 0.27197(14) 0.0142(2) Uani 1 1 d .
C2 C 0.55355(10) 0.11423(5) 0.28981(15) 0.0137(2) Uani 1 1 d .
C3 C 0.63747(10) 0.06938(6) 0.28881(15) 0.0144(2) Uani 1 1 d .
C4 C 0.60928(10) 0.00316(5) 0.25874(14) 0.0146(2) Uani 1 1 d .
C5 C 0.49440(10) -0.01330(5) 0.22873(15) 0.0151(2) Uani 1 1 d .
C6 C 0.46225(10) -0.07825(6) 0.18550(16) 0.0182(3) Uani 1 1 d .
H6 H 0.3853 -0.0898 0.1631 0.022 Uiso 1 1 calc R
C7 C 0.54224(11) -0.12416(6) 0.17615(16) 0.0192(3) Uani 1 1 d .
H7 H 0.5202 -0.1675 0.1474 0.023 Uiso 1 1 calc R
C8 C 0.65655(11) -0.10797(6) 0.20848(16) 0.0191(3) Uani 1 1 d .
H8 H 0.7110 -0.1405 0.2027 0.023 Uiso 1 1 calc R
C9 C 0.68988(10) -0.04550(6) 0.24830(16) 0.0183(3) Uani 1 1 d .
H9 H 0.7672 -0.0348 0.2689 0.022 Uiso 1 1 calc R
C10 C 0.75868(10) 0.08862(5) 0.29968(16) 0.0165(2) Uani 1 1 d .
C11 C 0.83681(10) 0.08026(6) 0.47159(17) 0.0186(3) Uani 1 1 d .
C12 C 0.80090(11) 0.05487(6) 0.62025(17) 0.0217(3) Uani 1 1 d .
H12 H 0.7258 0.0407 0.6120 0.026 Uiso 1 1 calc R
C13 C 0.87579(14) 0.05038(7) 0.7811(2) 0.0333(3) Uani 1 1 d .
H13 H 0.8521 0.0327 0.8827 0.040 Uiso 1 1 calc R
C14 C 0.98498(14) 0.07173(8) 0.7925(2) 0.0415(4) Uani 1 1 d .
H14 H 1.0358 0.0691 0.9026 0.050 Uiso 1 1 calc R
C15 C 1.02039(13) 0.09670(8) 0.6454(3) 0.0434(5) Uani 1 1 d .
H15 H 1.0953 0.1114 0.6547 0.052 Uiso 1 1 calc R
C16 C 0.94752(11) 0.10046(7) 0.4841(2) 0.0310(3) Uani 1 1 d .
H16 H 0.9727 0.1167 0.3822 0.037 Uiso 1 1 calc R
C17 C 0.58054(9) 0.18470(6) 0.28267(15) 0.0141(2) Uani 1 1 d .
C18 C 0.71880(10) 0.26508(6) 0.38074(17) 0.0183(3) Uani 1 1 d .
H18A H 0.6862 0.2953 0.4577 0.022 Uiso 1 1 calc R
H18B H 0.6994 0.2805 0.2563 0.022 Uiso 1 1 calc R
C19 C 0.84388(11) 0.26190(7) 0.43855(18) 0.0240(3) Uani 1 1 d .
H19A H 0.8620 0.2457 0.5609 0.036 Uiso 1 1 calc R
H19B H 0.8758 0.3052 0.4329 0.036 Uiso 1 1 calc R
H19C H 0.8754 0.2327 0.3595 0.036 Uiso 1 1 calc R
C20 C 0.34622(10) 0.13580(6) 0.29293(15) 0.0146(2) Uani 1 1 d .
C21 C 0.36191(10) 0.18675(6) 0.41439(15) 0.0167(2) Uani 1 1 d .
H21 H 0.4344 0.1950 0.4814 0.020 Uiso 1 1 calc R
C22 C 0.27256(11) 0.22545(6) 0.43818(16) 0.0200(3) Uani 1 1 d .
H22 H 0.2839 0.2598 0.5221 0.024 Uiso 1 1 calc R
C23 C 0.16653(11) 0.21410(6) 0.33945(17) 0.0225(3) Uani 1 1 d .
H23 H 0.1055 0.2409 0.3547 0.027 Uiso 1 1 calc R
C24 C 0.15010(10) 0.16346(6) 0.21849(17) 0.0215(3) Uani 1 1 d .
H24 H 0.0777 0.1557 0.1504 0.026 Uiso 1 1 calc R
C25 C 0.23903(10) 0.12399(6) 0.19649(16) 0.0175(2) Uani 1 1 d .
H25 H 0.2268 0.0888 0.1154 0.021 Uiso 1 1 calc R
N1 N 0.41231(8) 0.03076(5) 0.24054(13) 0.0159(2) Uani 1 1 d .
O1 O 0.78867(8) 0.10891(5) 0.16674(13) 0.0253(2) Uani 1 1 d .
O2 O 0.67497(7) 0.19982(4) 0.39564(11) 0.0166(2) Uani 1 1 d .
O3 O 0.52677(7) 0.22225(4) 0.18065(11) 0.0193(2) Uani 1 1 d .

loop_
_atom_site_aniso_label
_atom_site_aniso_U_11
_atom_site_aniso_U_22
_atom_site_aniso_U_33
_atom_site_aniso_U_23
_atom_site_aniso_U_13
_atom_site_aniso_U_12
C1 0.0148(5) 0.0142(5) 0.0131(5) 0.0007(4) 0.0013(4) -0.0004(4)
C2 0.0144(5) 0.0123(5) 0.0141(5) 0.0006(4) 0.0019(4) -0.0005(4)
C3 0.0152(5) 0.0141(5) 0.0140(5) 0.0011(4) 0.0028(4) -0.0006(4)
C4 0.0156(5) 0.0132(5) 0.0146(5) 0.0006(4) 0.0021(4) 0.0002(4)
C5 0.0166(6) 0.0135(5) 0.0150(5) 0.0006(4) 0.0025(4) -0.0007(4)
C6 0.0184(6) 0.0157(6) 0.0199(6) -0.0009(4) 0.0021(4) -0.0027(5)
C7 0.0250(6) 0.0124(5) 0.0194(6) -0.0013(4) 0.0025(5) -0.0004(5)
C8 0.0216(6) 0.0146(6) 0.0212(6) -0.0004(4) 0.0041(5) 0.0034(4)
C9 0.0168(6) 0.0161(6) 0.0220(6) 0.0007(4) 0.0034(5) 0.0018(4)
C10 0.0163(6) 0.0105(5) 0.0237(6) 0.0000(4) 0.0063(5) 0.0005(4)
C11 0.0139(6) 0.0129(5) 0.0282(6) -0.0001(4) 0.0019(5) 0.0013(4)
C12 0.0206(6) 0.0203(6) 0.0232(6) -0.0021(5) 0.0012(5) 0.0008(5)
C13 0.0396(9) 0.0284(8) 0.0270(7) -0.0013(5) -0.0065(6) 0.0071(6)
C14 0.0363(9) 0.0253(7) 0.0506(10) -0.0057(7) -0.0241(7) 0.0059(6)
C15 0.0180(7) 0.0239(8) 0.0793(13) 0.0046(8) -0.0147(8) -0.0001(6)
C16 0.0157(6) 0.0213(7) 0.0552(9) 0.0088(6) 0.0041(6) 0.0000(5)
C17 0.0139(5) 0.0132(5) 0.0157(5) -0.0005(4) 0.0045(4) -0.0006(4)
C18 0.0184(6) 0.0124(5) 0.0244(6) -0.0009(4) 0.0043(5) -0.0038(4)
C19 0.0190(6) 0.0231(7) 0.0296(7) -0.0012(5) 0.0034(5) -0.0049(5)
C20 0.0146(5) 0.0137(5) 0.0161(5) 0.0022(4) 0.0041(4) -0.0003(4)
C21 0.0170(6) 0.0154(5) 0.0177(5) 0.0005(4) 0.0035(4) -0.0011(4)
C22 0.0243(6) 0.0162(6) 0.0214(6) -0.0024(4) 0.0089(5) -0.0007(5)
C23 0.0195(6) 0.0208(6) 0.0296(7) 0.0030(5) 0.0107(5) 0.0042(5)
C24 0.0146(6) 0.0237(6) 0.0263(6) 0.0020(5) 0.0039(5) -0.0006(5)
C25 0.0159(6) 0.0167(5) 0.0202(6) -0.0007(4) 0.0038(4) -0.0020(4)
N1 0.0164(5) 0.0140(5) 0.0168(5) -0.0007(4) 0.0019(4) -0.0006(4)
O1 0.0268(5) 0.0239(5) 0.0282(5) 0.0050(4) 0.0131(4) -0.0010(4)
O2 0.0166(4) 0.0133(4) 0.0187(4) 0.0003(3) 0.0002(3) -0.0036(3)
O3 0.0192(4) 0.0144(4) 0.0231(4) 0.0034(3) 0.0007(3) 0.0002(3)

loop_
_atom_type_symbol
_atom_type_description
_atom_type_scat_dispersion_real
_atom_type_scat_dispersion_imag
_atom_type_scat_source
C C 0.0033 0.0016 'International Tables Vol C Tables 4.2.6.8 and 6.1.1.4'
H H 0.0000 0.0000 'International Tables Vol C Tables 4.2.6.8 and 6.1.1.4'
N N 0.0061 0.0033 'International Tables Vol C Tables 4.2.6.8 and 6.1.1.4'
O O 0.0106 0.0060 'International Tables Vol C Tables 4.2.6.8 and 6.1.1.4'

loop_
_geom_angle_atom_site_label_1
_geom_angle_atom_site_label_2
_geom_angle_atom_site_label_3
_geom_angle
N1 C1 C2 122.26(10)
N1 C1 C20 115.30(10)
C2 C1 C20 122.42(10)
C3 C2 C1 118.80(10)
C3 C2 C17 119.16(10)
C1 C2 C17 121.44(10)
C2 C3 C4 119.52(10)
C2 C3 C10 122.41(10)
C4 C3 C10 117.77(10)
C5 C4 C9 119.47(11)
C5 C4 C3 117.38(10)
C9 C4 C3 123.05(11)
N1 C5 C4 122.67(10)
N1 C5 C6 118.23(11)
C4 C5 C6 119.10(11)
C7 C6 C5 120.00(11)
C7 C6 H6 120.0
C5 C6 H6 120.0
C6 C7 C8 120.88(11)
C6 C7 H7 119.6
C8 C7 H7 119.6
C9 C8 C7 120.37(11)
C9 C8 H8 119.8
C7 C8 H8 119.8
C8 C9 C4 120.17(11)
C8 C9 H9 119.9
C4 C9 H9 119.9
O1 C10 C11 122.67(11)
O1 C10 C3 118.86(11)
C11 C10 C3 118.44(10)
C12 C11 C16 119.95(12)
C12 C11 C10 121.45(11)
C16 C11 C10 118.56(12)
C13 C12 C11 119.62(13)
C13 C12 H12 120.2
C11 C12 H12 120.2
C14 C13 C12 119.83(15)
C14 C13 H13 120.1
C12 C13 H13 120.1
C15 C14 C13 120.48(14)
C15 C14 H14 119.8
C13 C14 H14 119.8
C14 C15 C16 120.34(15)
C14 C15 H15 119.8
C16 C15 H15 119.8
C15 C16 C11 119.76(15)
C15 C16 H16 120.1
C11 C16 H16 120.1
O3 C17 O2 124.43(11)
O3 C17 C2 123.68(11)
O2 C17 C2 111.77(10)
O2 C18 C19 107.41(10)
O2 C18 H18A 110.2
C19 C18 H18A 110.2
O2 C18 H18B 110.2
C19 C18 H18B 110.2
H18A C18 H18B 108.5
C18 C19 H19A 109.5
C18 C19 H19B 109.5
H19A C19 H19B 109.5
C18 C19 H19C 109.5
H19A C19 H19C 109.5
H19B C19 H19C 109.5
C21 C20 C25 118.99(11)
C21 C20 C1 121.18(10)
C25 C20 C1 119.74(10)
C22 C21 C20 120.56(11)
C22 C21 H21 119.7
C20 C21 H21 119.7
C21 C22 C23 120.11(11)
C21 C22 H22 119.9
C23 C22 H22 119.9
C24 C23 C22 119.72(12)
C24 C23 H23 120.1
C22 C23 H23 120.1
C23 C24 C25 120.29(12)
C23 C24 H24 119.9
C25 C24 H24 119.9
C24 C25 C20 120.30(11)
C24 C25 H25 119.8
C20 C25 H25 119.8
C1 N1 C5 119.05(10)
C17 O2 C18 116.47(9)

loop_
_geom_bond_atom_site_label_1
_geom_bond_atom_site_label_2
_geom_bond_distance
C1 N1 1.3211(15)
C1 C2 1.4356(16)
C1 C20 1.4888(16)
C2 C3 1.3795(16)
C2 C17 1.4970(15)
C3 C4 1.4203(16)
C3 C10 1.5133(16)
C4 C5 1.4142(16)
C4 C9 1.4166(16)
C5 N1 1.3662(15)
C5 C6 1.4208(16)
C6 C7 1.3700(17)
C6 H6 0.9500
C7 C8 1.4060(18)
C7 H7 0.9500
C8 C9 1.3714(17)
C8 H8 0.9500
C9 H9 0.9500
C10 O1 1.2158(15)
C10 C11 1.4838(18)
C11 C12 1.3929(18)
C11 C16 1.3952(17)
C12 C13 1.3924(19)
C12 H12 0.9500
C13 C14 1.386(2)
C13 H13 0.9500
C14 C15 1.376(3)
C14 H14 0.9500
C15 C16 1.382(2)
C15 H15 0.9500
C16 H16 0.9500
C17 O3 1.2049(14)
C17 O2 1.3407(14)
C18 O2 1.4630(14)
C18 C19 1.5046(17)
C18 H18A 0.9900
C18 H18B 0.9900
C19 H19A 0.9800
C19 H19B 0.9800
C19 H19C 0.9800
C20 C21 1.3944(16)
C20 C25 1.3957(16)
C21 C22 1.3874(17)
C21 H21 0.9500
C22 C23 1.3887(18)
C22 H22 0.9500
C23 C24 1.3874(18)
C23 H23 0.9500
C24 C25 1.3889(17)
C24 H24 0.9500
C25 H25 0.9500

loop_
_cod_related_entry_id
_cod_related_entry_database
_cod_related_entry_code
1 ChemSpider 30651867
